data_4315160
loop_
_publ_author_name
'Fuyan Han'
'Jie Zhang'
'Weiyin Yi'
'Zhengxing Zhang'
'Jingyi Yu'
'Linhong Weng'
'Xigeng Zhou'

_publ_section_title
;
 \g-Deprotonation of Anionic Bis(trimethylsilyl)amidolanthanide Complexes
 with a Countered [(TpMe2)2Ln]+ Cation
;
_journal_name_full 'Inorganic Chemistry'
_journal_page_first 2793
_journal_page_last 2798
_journal_paper_doi 10.1021/ic902296d
_journal_volume 49
_journal_year 2010
_chemical_formula_sum 'C48 H98 B2 Cl Er2 N15 Si6'
_chemical_formula_weight 1445.54
_chemical_name_systematic
; 
 ? 
;
_space_group_IT_number 146
_symmetry_cell_setting rhombohedral
_symmetry_space_group_name_Hall 'R 3'
_symmetry_space_group_name_H-M 'R 3 :H'
_atom_sites_solution_hydrogens geom
_atom_sites_solution_primary direct
_atom_sites_solution_secondary difmap
_audit_creation_method SHELXL-97
_cell_angle_alpha 90.00
_cell_angle_beta 90.00
_cell_angle_gamma 120.00
_cell_formula_units_Z 3
_cell_length_a 16.712
_cell_length_b 16.712
_cell_length_c 22.056
_cell_measurement_reflns_used 927
_cell_measurement_temperature 293(2)
_cell_measurement_theta_max 20.198
_cell_measurement_theta_min 2.438
_cell_volume 5334.752
_computing_cell_refinement 'Bruker SMART'
_computing_data_collection 'Bruker SMART'
_computing_data_reduction 'Bruker SHELXTL'
_computing_molecular_graphics 'Bruker SHELXTL'
_computing_publication_material 'Bruker SHELXTL'
_computing_structure_refinement 'SHELXL-97 (Sheldrick, 1997)'
_computing_structure_solution 'SHELXS-97 (Sheldrick, 1990)'
_diffrn_ambient_temperature 293(2)
_diffrn_measured_fraction_theta_full 0.998
_diffrn_measured_fraction_theta_max 0.998
_diffrn_measurement_device_type 'CCD area detector'
_diffrn_measurement_method 'phi and omega scans'
_diffrn_radiation_monochromator graphite
_diffrn_radiation_source 'fine-focus sealed tube'
_diffrn_radiation_type MoK\a
_diffrn_radiation_wavelength 0.71073
_diffrn_reflns_av_R_equivalents 0.0973
_diffrn_reflns_av_sigmaI/netI 0.1153
_diffrn_reflns_limit_h_max 16
_diffrn_reflns_limit_h_min -19
_diffrn_reflns_limit_k_max 19
_diffrn_reflns_limit_k_min -19
_diffrn_reflns_limit_l_max 25
_diffrn_reflns_limit_l_min -26
_diffrn_reflns_number 7409
_diffrn_reflns_theta_full 25.01
_diffrn_reflns_theta_max 25.01
_diffrn_reflns_theta_min 1.68
_exptl_absorpt_coefficient_mu 2.523
_exptl_absorpt_correction_T_max 0.7865
_exptl_absorpt_correction_T_min 0.7034
_exptl_absorpt_correction_type multi-scan
_exptl_absorpt_process_details sadabs
_exptl_crystal_colour colorless
_exptl_crystal_density_diffrn 1.350
_exptl_crystal_density_method 'not measured'
_exptl_crystal_description prism
_exptl_crystal_F_000 2214
_exptl_crystal_size_max 0.15
_exptl_crystal_size_mid 0.12
_exptl_crystal_size_min 0.10
_refine_diff_density_max 5.717
_refine_diff_density_min -0.898
_refine_diff_density_rms 0.224
_refine_ls_abs_structure_details 'Flack H D (1983), Acta Cryst. A39, 876-881'
_refine_ls_abs_structure_Flack 0.43(3)
_refine_ls_extinction_method none
_refine_ls_goodness_of_fit_ref 1.007
_refine_ls_hydrogen_treatment mixed
_refine_ls_matrix_type full
_refine_ls_number_parameters 226
_refine_ls_number_reflns 4108
_refine_ls_number_restraints 3
_refine_ls_restrained_S_all 1.007
_refine_ls_R_factor_all 0.1018
_refine_ls_R_factor_gt 0.0772
_refine_ls_shift/su_max 0.000
_refine_ls_shift/su_mean 0.000
_refine_ls_structure_factor_coef Fsqd
_refine_ls_weighting_details 'calc w=1/[\s^2^(Fo^2^)+(0.1018P)^2^+0.0000P] where P=(Fo^2^+2Fc^2^)/3'
_refine_ls_weighting_scheme calc
_refine_ls_wR_factor_gt 0.1714
_refine_ls_wR_factor_ref 0.1854
_reflns_number_gt 2954
_reflns_number_total 4108
_reflns_threshold_expression >2sigma(I)
_cod_data_source_file ic902296d_si_001_3.cif
_cod_data_source_block f80718a
_cod_depositor_comments
;
The following automatic conversions were performed:

'_symmetry_cell_setting' value 'Rhombohedral' changed to
'rhombohedral' according to the built-in table from CIF Core
dictionary named 'cif_core.dic' version 2.4.1 from 2010-06-29.

Automatic conversion script
Id: cif_fix_values 1646 2011-03-28 12:23:43Z adriana 
;
_cod_original_cell_volume 5334.8
_cod_original_sg_symbol_H-M 'R 3'
_cod_database_code 4315160

loop_
_symmetry_equiv_pos_as_xyz
'x, y, z'
'-y, x-y, z'
'-x+y, -x, z'
'x+2/3, y+1/3, z+1/3'
'-y+2/3, x-y+1/3, z+1/3'
'-x+y+2/3, -x+1/3, z+1/3'
'x+1/3, y+2/3, z+2/3'
'-y+1/3, x-y+2/3, z+2/3'
'-x+y+1/3, -x+2/3, z+2/3'

loop_
_atom_site_label
_atom_site_type_symbol
_atom_site_fract_x
_atom_site_fract_y
_atom_site_fract_z
_atom_site_U_iso_or_equiv
_atom_site_adp_type
_atom_site_occupancy
_atom_site_symmetry_multiplicity
_atom_site_calc_flag
_atom_site_refinement_flags
_atom_site_disorder_assembly
_atom_site_disorder_group
Er1 Er 0.0000 0.0000 0.06521(2) 0.0515(4) Uani 1 3 d S . .
B1 B 0.0000 0.0000 -0.0893(17) 0.066(8) Uani 1 3 d SD . .
H1B H 0.0000 0.0000 -0.139(2) 0.079 Uiso 1 3 d SD . .
B2 B 0.0000 0.0000 0.2225(10) 0.045(6) Uani 1 3 d SD . .
H2B H 0.0000 0.0000 0.2721(14) 0.054 Uiso 1 3 d SD . .
N1 N 0.0776(8) 0.0941(8) -0.0648(6) 0.055(3) Uani 1 1 d . . .
N2 N 0.0906(9) 0.1179(9) -0.0056(6) 0.061(3) Uani 1 1 d . . .
N3 N 0.0995(8) 0.0317(8) 0.1961(5) 0.054(3) Uani 1 1 d . . .
N4 N 0.1151(8) 0.0283(8) 0.1347(6) 0.054(3) Uani 1 1 d . . .
C1 C 0.1971(12) 0.2510(11) 0.0597(9) 0.077(5) Uani 1 1 d . . .
H1A H 0.1594 0.2102 0.0915 0.115 Uiso 1 1 calc R . .
H1C H 0.1929 0.3062 0.0605 0.115 Uiso 1 1 calc R . .
H1D H 0.2601 0.2666 0.0657 0.115 Uiso 1 1 calc R . .
C2 C 0.1641(11) 0.2044(12) 0.0002(8) 0.062(4) Uani 1 1 d . . .
C3 C 0.1945(16) 0.2340(15) -0.0566(9) 0.073(5) Uani 1 1 d . . .
H3A H 0.2429 0.2923 -0.0666 0.088 Uiso 1 1 calc R . .
C4 C 0.1433(12) 0.1655(11) -0.0972(9) 0.068(4) Uani 1 1 d . . .
C5 C 0.1501(17) 0.1671(14) -0.1651(10) 0.111(8) Uani 1 1 d . . .
H5A H 0.1042 0.1084 -0.1811 0.167 Uiso 1 1 calc R . .
H5B H 0.2104 0.1790 -0.1767 0.167 Uiso 1 1 calc R . .
H5C H 0.1400 0.2148 -0.1809 0.167 Uiso 1 1 calc R . .
C6 C 0.1830(15) 0.0720(16) 0.2947(10) 0.100(7) Uani 1 1 d . . .
H6A H 0.1230 0.0524 0.3116 0.150 Uiso 1 1 calc R . .
H6B H 0.2239 0.1357 0.3046 0.150 Uiso 1 1 calc R . .
H6C H 0.2068 0.0349 0.3112 0.150 Uiso 1 1 calc R . .
C7 C 0.1758(12) 0.0614(11) 0.2307(10) 0.074(5) Uani 1 1 d . . .
C8 C 0.2478(13) 0.0827(12) 0.1874(12) 0.083(6) Uani 1 1 d . . .
H8A H 0.3101 0.1065 0.1960 0.100 Uiso 1 1 calc R . .
C9 C 0.2100(11) 0.0625(12) 0.1336(10) 0.067(5) Uani 1 1 d . . .
C10 C 0.2535(12) 0.0683(13) 0.0723(10) 0.081(5) Uani 1 1 d . . .
H10A H 0.3187 0.0928 0.0772 0.122 Uiso 1 1 calc R . .
H10B H 0.2431 0.1082 0.0462 0.122 Uiso 1 1 calc R . .
H10C H 0.2262 0.0078 0.0547 0.122 Uiso 1 1 calc R . .
Er2 Er 0.6667 0.3333 0.93517(6) 0.0544(4) Uani 1 3 d S . .
Si1 Si 0.5567(3) 0.1045(3) 0.9605(3) 0.0818(15) Uani 1 1 d . . .
Si2 Si 0.4713(4) 0.1573(3) 0.8616(3) 0.0838(15) Uani 1 1 d . . .
Cl1 Cl 0.6667 0.3333 1.0508(5) 0.119(4) Uani 1 3 d S . .
N5 N 0.5565(8) 0.1859(8) 0.9143(6) 0.061(3) Uani 1 1 d . . .
C11 C 0.5210(18) -0.0101(14) 0.9218(16) 0.141(11) Uani 1 1 d . . .
H11A H 0.4887 -0.0596 0.9502 0.212 Uiso 1 1 calc R . .
H11B H 0.5750 -0.0105 0.9075 0.212 Uiso 1 1 calc R . .
H11C H 0.4813 -0.0180 0.8882 0.212 Uiso 1 1 calc R . .
C12 C 0.474(2) 0.074(2) 1.0312(15) 0.145(13) Uani 1 1 d . . .
H12A H 0.4424 0.0090 1.0384 0.217 Uiso 1 1 calc R . .
H12B H 0.4290 0.0932 1.0233 0.217 Uiso 1 1 calc R . .
H12C H 0.5093 0.1063 1.0664 0.217 Uiso 1 1 calc R . .
C13 C 0.6742(15) 0.1394(17) 0.9925(12) 0.110(7) Uani 1 1 d . . .
H13A H 0.6745 0.0857 1.0076 0.164 Uiso 1 1 calc R . .
H13B H 0.6879 0.1827 1.0250 0.164 Uiso 1 1 calc R . .
H13C H 0.7199 0.1677 0.9612 0.164 Uiso 1 1 calc R . .
C14 C 0.488(3) 0.2611(17) 0.8184(17) 0.146(13) Uani 1 1 d . . .
H14A H 0.4882 0.3056 0.8461 0.218 Uiso 1 1 calc R . .
H14B H 0.4382 0.2428 0.7899 0.218 Uiso 1 1 calc R . .
H14C H 0.5456 0.2881 0.7970 0.218 Uiso 1 1 calc R . .
C15 C 0.4725(17) 0.0815(16) 0.8001(12) 0.120(8) Uani 1 1 d . . .
H15A H 0.4632 0.0247 0.8173 0.180 Uiso 1 1 calc R . .
H15B H 0.5310 0.1123 0.7796 0.180 Uiso 1 1 calc R . .
H15C H 0.4240 0.0685 0.7718 0.180 Uiso 1 1 calc R . .
C16 C 0.3545(14) 0.0927(18) 0.8969(12) 0.114(8) Uani 1 1 d . . .
H16A H 0.3495 0.0414 0.9195 0.171 Uiso 1 1 calc R . .
H16B H 0.3082 0.0705 0.8657 0.171 Uiso 1 1 calc R . .
H16C H 0.3457 0.1330 0.9236 0.171 Uiso 1 1 calc R . .

loop_
_atom_site_aniso_label
_atom_site_aniso_U_11
_atom_site_aniso_U_22
_atom_site_aniso_U_33
_atom_site_aniso_U_23
_atom_site_aniso_U_13
_atom_site_aniso_U_12
Er1 0.0514(6) 0.0514(6) 0.0515(7) 0.000 0.000 0.0257(3)
B1 0.069(13) 0.069(13) 0.06(2) 0.000 0.000 0.034(7)
B2 0.057(10) 0.057(10) 0.020(11) 0.000 0.000 0.029(5)
N1 0.043(6) 0.047(7) 0.073(8) 0.006(6) 0.005(6) 0.020(6)
N2 0.053(7) 0.055(8) 0.058(8) 0.010(6) 0.005(6) 0.014(6)
N3 0.047(7) 0.061(8) 0.050(7) 0.005(6) -0.002(6) 0.025(6)
N4 0.047(7) 0.049(7) 0.071(8) 0.005(6) -0.001(6) 0.028(6)
C1 0.065(10) 0.049(9) 0.093(13) -0.010(9) -0.011(9) 0.011(8)
C2 0.051(9) 0.059(10) 0.084(12) -0.008(9) 0.004(8) 0.033(9)
C3 0.066(11) 0.062(11) 0.078(12) 0.005(10) -0.001(10) 0.021(9)
C4 0.065(10) 0.059(10) 0.083(11) 0.006(9) 0.004(9) 0.033(9)
C5 0.119(17) 0.078(13) 0.089(15) 0.017(11) 0.052(13) 0.014(12)
C6 0.105(15) 0.110(16) 0.089(14) -0.018(13) -0.042(12) 0.055(13)
C7 0.060(10) 0.043(9) 0.118(16) 0.009(10) -0.020(11) 0.024(8)
C8 0.045(10) 0.058(11) 0.14(2) 0.006(11) -0.002(11) 0.021(8)
C9 0.041(9) 0.061(10) 0.101(14) 0.022(10) 0.014(9) 0.027(8)
C10 0.058(10) 0.084(12) 0.109(15) 0.012(11) 0.021(10) 0.040(9)
Er2 0.0479(5) 0.0479(5) 0.0675(9) 0.000 0.000 0.0239(3)
Si1 0.060(3) 0.057(3) 0.127(5) 0.017(3) 0.016(3) 0.028(2)
Si2 0.087(3) 0.058(3) 0.103(4) -0.025(3) -0.021(3) 0.033(3)
Cl1 0.128(6) 0.128(6) 0.102(8) 0.000 0.000 0.064(3)
N5 0.052(7) 0.043(7) 0.080(8) -0.012(6) 0.003(6) 0.019(6)
C11 0.13(2) 0.056(12) 0.24(3) -0.014(16) -0.05(2) 0.051(13)
C12 0.104(19) 0.12(2) 0.16(3) 0.08(2) 0.06(2) 0.014(18)
C13 0.095(15) 0.120(18) 0.139(19) -0.029(15) -0.040(14) 0.073(14)
C14 0.18(3) 0.075(16) 0.19(3) 0.00(2) -0.07(3) 0.07(2)
C15 0.13(2) 0.095(16) 0.12(2) -0.026(15) -0.034(17) 0.050(15)
C16 0.080(14) 0.107(16) 0.15(2) -0.013(15) -0.021(14) 0.040(12)

loop_
_atom_type_symbol
_atom_type_description
_atom_type_scat_dispersion_real
_atom_type_scat_dispersion_imag
_atom_type_scat_source
C C 0.0033 0.0016 'International Tables Vol C Tables 4.2.6.8 and 6.1.1.4'
H H 0.0000 0.0000 'International Tables Vol C Tables 4.2.6.8 and 6.1.1.4'
N N 0.0061 0.0033 'International Tables Vol C Tables 4.2.6.8 and 6.1.1.4'
Si Si 0.0817 0.0704 'International Tables Vol C Tables 4.2.6.8 and 6.1.1.4'
Er Er -0.2586 4.9576 'International Tables Vol C Tables 4.2.6.8 and 6.1.1.4'
Cl Cl 0.1484 0.1585 'International Tables Vol C Tables 4.2.6.8 and 6.1.1.4'
B B 0.0013 0.0007 'International Tables Vol C Tables 4.2.6.8 and 6.1.1.4'

loop_
_geom_angle_atom_site_label_1
_geom_angle_atom_site_label_2
_geom_angle_atom_site_label_3
_geom_angle
_geom_angle_site_symmetry_1
_geom_angle_site_symmetry_3
_geom_angle_publ_flag
N4 Er1 N4 81.0(5) 3 . ?
N4 Er1 N4 81.0(5) 3 2 ?
N4 Er1 N4 81.0(5) . 2 ?
N4 Er1 N2 99.3(4) 3 2 ?
N4 Er1 N2 179.3(4) . 2 ?
N4 Er1 N2 98.4(4) 2 2 ?
N4 Er1 N2 98.4(4) 3 3 ?
N4 Er1 N2 99.3(4) . 3 ?
N4 Er1 N2 179.3(5) 2 3 ?
N2 Er1 N2 81.4(5) 2 3 ?
N4 Er1 N2 179.3(4) 3 . ?
N4 Er1 N2 98.4(4) . . ?
N4 Er1 N2 99.3(4) 2 . ?
N2 Er1 N2 81.4(5) 2 . ?
N2 Er1 N2 81.4(5) 3 . ?
N1 B1 N1 108.6(15) 3 . ?
N1 B1 N1 108.6(15) 3 2 ?
N1 B1 N1 108.6(15) . 2 ?
N1 B1 H1B 110.4(14) 3 . ?
N1 B1 H1B 110.4(14) . . ?
N1 B1 H1B 110.4(14) 2 . ?
N3 B2 N3 107.3(10) 2 . ?
N3 B2 N3 107.3(10) 2 3 ?
N3 B2 N3 107.3(10) . 3 ?
N3 B2 H2B 111.6(9) 2 . ?
N3 B2 H2B 111.6(9) . . ?
N3 B2 H2B 111.6(9) 3 . ?
C4 N1 N2 108.1(12) . . ?
C4 N1 B1 127.5(18) . . ?
N2 N1 B1 124.4(17) . . ?
N1 N2 C2 109.3(12) . . ?
N1 N2 Er1 116.8(9) . . ?
C2 N2 Er1 133.2(11) . . ?
C7 N3 N4 113.8(14) . . ?
C7 N3 B2 123.9(15) . . ?
N4 N3 B2 122.3(12) . . ?
N3 N4 C9 101.5(13) . . ?
N3 N4 Er1 120.1(8) . . ?
C9 N4 Er1 137.1(12) . . ?
C2 C1 H1A 109.5 . . ?
C2 C1 H1C 109.5 . . ?
H1A C1 H1C 109.5 . . ?
C2 C1 H1D 109.5 . . ?
H1A C1 H1D 109.5 . . ?
H1C C1 H1D 109.5 . . ?
C3 C2 N2 106.1(16) . . ?
C3 C2 C1 131.0(18) . . ?
N2 C2 C1 122.9(16) . . ?
C2 C3 C4 109.7(19) . . ?
C2 C3 H3A 125.1 . . ?
C4 C3 H3A 125.1 . . ?
N1 C4 C3 106.6(17) . . ?
N1 C4 C5 124.3(16) . . ?
C3 C4 C5 128.9(17) . . ?
C4 C5 H5A 109.5 . . ?
C4 C5 H5B 109.5 . . ?
H5A C5 H5B 109.5 . . ?
C4 C5 H5C 109.5 . . ?
H5A C5 H5C 109.5 . . ?
H5B C5 H5C 109.5 . . ?
C7 C6 H6A 109.5 . . ?
C7 C6 H6B 109.5 . . ?
H6A C6 H6B 109.5 . . ?
C7 C6 H6C 109.5 . . ?
H6A C6 H6C 109.5 . . ?
H6B C6 H6C 109.5 . . ?
N3 C7 C6 127.8(18) . . ?
N3 C7 C8 103.7(19) . . ?
C6 C7 C8 128.5(18) . . ?
C9 C8 C7 107.6(17) . . ?
C9 C8 H8A 126.2 . . ?
C7 C8 H8A 126.2 . . ?
C8 C9 N4 113.3(18) . . ?
C8 C9 C10 129.8(19) . . ?
N4 C9 C10 117.0(18) . . ?
C9 C10 H10A 109.5 . . ?
C9 C10 H10B 109.5 . . ?
H10A C10 H10B 109.5 . . ?
C9 C10 H10C 109.5 . . ?
H10A C10 H10C 109.5 . . ?
H10B C10 H10C 109.5 . . ?
N5 Er2 N5 116.0(2) . 2_655 ?
N5 Er2 N5 116.0(2) . 3_665 ?
N5 Er2 N5 116.0(2) 2_655 3_665 ?
N5 Er2 Cl1 101.7(4) . . ?
N5 Er2 Cl1 101.7(4) 2_655 . ?
N5 Er2 Cl1 101.7(4) 3_665 . ?
N5 Er2 Si1 104.3(3) . 3_665 ?
N5 Er2 Si1 137.9(3) 2_655 3_665 ?
N5 Er2 Si1 27.3(4) 3_665 3_665 ?
Cl1 Er2 Si1 80.42(12) . 3_665 ?
N5 Er2 Si1 137.9(3) . 2_655 ?
N5 Er2 Si1 27.3(4) 2_655 2_655 ?
N5 Er2 Si1 104.3(3) 3_665 2_655 ?
Cl1 Er2 Si1 80.42(12) . 2_655 ?
Si1 Er2 Si1 117.28(7) 3_665 2_655 ?
N5 Er2 Si1 27.3(4) . . ?
N5 Er2 Si1 104.3(3) 2_655 . ?
N5 Er2 Si1 137.9(3) 3_665 . ?
Cl1 Er2 Si1 80.42(12) . . ?
Si1 Er2 Si1 117.29(7) 3_665 . ?
Si1 Er2 Si1 117.29(6) 2_655 . ?
N5 Si1 C13 113.3(10) . . ?
N5 Si1 C11 114.3(11) . . ?
C13 Si1 C11 103.6(11) . . ?
N5 Si1 C12 113.2(11) . . ?
C13 Si1 C12 105.9(14) . . ?
C11 Si1 C12 105.7(14) . . ?
N5 Si1 Er2 37.7(4) . . ?
C13 Si1 Er2 79.5(8) . . ?
C11 Si1 Er2 142.2(11) . . ?
C12 Si1 Er2 109.6(10) . . ?
N5 Si2 C16 111.3(10) . . ?
N5 Si2 C15 113.1(9) . . ?
C16 Si2 C15 105.9(11) . . ?
N5 Si2 C14 111.7(11) . . ?
C16 Si2 C14 112.1(15) . . ?
C15 Si2 C14 102.2(14) . . ?
Si1 N5 Si2 121.2(8) . . ?
Si1 N5 Er2 114.9(7) . . ?
Si2 N5 Er2 123.5(7) . . ?
Si1 C11 H11A 109.5 . . ?
Si1 C11 H11B 109.5 . . ?
H11A C11 H11B 109.5 . . ?
Si1 C11 H11C 109.5 . . ?
H11A C11 H11C 109.5 . . ?
H11B C11 H11C 109.5 . . ?
Si1 C12 H12A 109.5 . . ?
Si1 C12 H12B 109.5 . . ?
H12A C12 H12B 109.5 . . ?
Si1 C12 H12C 109.5 . . ?
H12A C12 H12C 109.5 . . ?
H12B C12 H12C 109.5 . . ?
Si1 C13 H13A 109.5 . . ?
Si1 C13 H13B 109.5 . . ?
H13A C13 H13B 109.5 . . ?
Si1 C13 H13C 109.5 . . ?
H13A C13 H13C 109.5 . . ?
H13B C13 H13C 109.5 . . ?
Si2 C14 H14A 109.5 . . ?
Si2 C14 H14B 109.5 . . ?
H14A C14 H14B 109.5 . . ?
Si2 C14 H14C 109.5 . . ?
H14A C14 H14C 109.5 . . ?
H14B C14 H14C 109.5 . . ?
Si2 C15 H15A 109.5 . . ?
Si2 C15 H15B 109.5 . . ?
H15A C15 H15B 109.5 . . ?
Si2 C15 H15C 109.5 . . ?
H15A C15 H15C 109.5 . . ?
H15B C15 H15C 109.5 . . ?
Si2 C16 H16A 109.5 . . ?
Si2 C16 H16B 109.5 . . ?
H16A C16 H16B 109.5 . . ?
Si2 C16 H16C 109.5 . . ?
H16A C16 H16C 109.5 . . ?
H16B C16 H16C 109.5 . . ?

loop_
_geom_bond_atom_site_label_1
_geom_bond_atom_site_label_2
_geom_bond_distance
_geom_bond_site_symmetry_2
_geom_bond_publ_flag
Er1 N4 2.316(12) 3 ?
Er1 N4 2.316(12) . ?
Er1 N4 2.316(12) 2 ?
Er1 N2 2.372(12) 2 ?
Er1 N2 2.372(12) 3 ?
Er1 N2 2.372(12) . ?
B1 N1 1.552(17) 3 ?
B1 N1 1.552(17) . ?
B1 N1 1.552(17) 2 ?
B1 H1B 1.10(2) . ?
B2 N3 1.582(14) 2 ?
B2 N3 1.582(14) . ?
B2 N3 1.582(14) 3 ?
B2 H2B 1.09(2) . ?
N1 C4 1.35(2) . ?
N1 N2 1.352(18) . ?
N2 C2 1.36(2) . ?
N3 C7 1.35(2) . ?
N3 N4 1.386(16) . ?
N4 C9 1.39(2) . ?
C1 C2 1.48(3) . ?
C1 H1A 0.9600 . ?
C1 H1C 0.9600 . ?
C1 H1D 0.9600 . ?
C2 C3 1.35(3) . ?
C3 C4 1.37(3) . ?
C3 H3A 0.9300 . ?
C4 C5 1.50(3) . ?
C5 H5A 0.9600 . ?
C5 H5B 0.9600 . ?
C5 H5C 0.9600 . ?
C6 C7 1.42(3) . ?
C6 H6A 0.9600 . ?
C6 H6B 0.9600 . ?
C6 H6C 0.9600 . ?
C7 C8 1.43(3) . ?
C8 C9 1.31(3) . ?
C8 H8A 0.9300 . ?
C9 C10 1.52(3) . ?
C10 H10A 0.9600 . ?
C10 H10B 0.9600 . ?
C10 H10C 0.9600 . ?
Er2 N5 2.267(12) . ?
Er2 N5 2.267(12) 2_655 ?
Er2 N5 2.267(12) 3_665 ?
Er2 Cl1 2.551(12) . ?
Er2 Si1 3.360(5) 3_665 ?
Er2 Si1 3.360(5) 2_655 ?
Er2 Si1 3.360(5) . ?
Si1 N5 1.702(15) . ?
Si1 C13 1.882(19) . ?
Si1 C11 1.90(2) . ?
Si1 C12 1.98(3) . ?
Si2 N5 1.710(14) . ?
Si2 C16 1.86(2) . ?
Si2 C15 1.86(2) . ?
Si2 C14 1.87(3) . ?
C11 H11A 0.9600 . ?
C11 H11B 0.9600 . ?
C11 H11C 0.9600 . ?
C12 H12A 0.9600 . ?
C12 H12B 0.9600 . ?
C12 H12C 0.9600 . ?
C13 H13A 0.9600 . ?
C13 H13B 0.9600 . ?
C13 H13C 0.9600 . ?
C14 H14A 0.9600 . ?
C14 H14B 0.9600 . ?
C14 H14C 0.9600 . ?
C15 H15A 0.9600 . ?
C15 H15B 0.9600 . ?
C15 H15C 0.9600 . ?
C16 H16A 0.9600 . ?
C16 H16B 0.9600 . ?
C16 H16C 0.9600 . ?
